data_7721168
loop_
_publ_author_name
'Sanchez-Lecuona, Gabriela'
'Wells, Garrett M.'
'Gyton, Matthew Robert'
'Zamora-Moreno, Julio'
'Duckett, Simon B.'
'Webster, Charles E.'
'Montiel-Palma, Virginia'

_publ_section_title
;
 Zwitterionic-to-cationic ruthenium carbazole complexes: structure and
 selective hydroboration of quinolines and pyridines
;
_journal_name_full 'Dalton Transactions'
_journal_paper_doi 10.1039/D6DT00915H
_journal_year 2026
_chemical_formula_moiety 'C51 H47 Cl Ga N P2 Ru'
_chemical_formula_sum 'C51 H47 Cl Ga N P2 Ru'
_chemical_formula_weight 942.07
_space_group_crystal_system monoclinic
_space_group_IT_number 14
_space_group_name_Hall '-P 2yn'
_space_group_name_H-M_alt 'P 1 21/n 1'
_atom_sites_solution_hydrogens geom
_audit_creation_method SHELXL-2018/3
_audit_update_record
;
2022-05-09 deposited with the CCDC.	2026-06-18 downloaded from the CCDC.
;
_cell_angle_alpha 90
_cell_angle_beta 99.6792(9)
_cell_angle_gamma 90
_cell_formula_units_Z 4
_cell_length_a 11.0682(2)
_cell_length_b 12.2007(2)
_cell_length_c 31.5948(5)
_cell_measurement_reflns_used 604
_cell_measurement_temperature 200(2)
_cell_measurement_theta_max 74.563
_cell_measurement_theta_min 2.837
_cell_volume 4205.82(12)
_computing_cell_refinement 'APEX3 v2019.1.0'
_computing_data_collection 'APEX3 v2019.1.0'
_computing_data_reduction 'Saint, APEX v2019.1.0.'
_computing_molecular_graphics 'Mercury V.4.2.0,POV-Ray v 3.7'
_computing_publication_material 'APEX3 v2019.1.0'
_computing_structure_refinement SHELXTL-2018/3
_computing_structure_solution SHELXT
_diffrn_ambient_temperature 200(2)
_diffrn_measured_fraction_theta_full 0.999
_diffrn_measured_fraction_theta_max 0.998
_diffrn_measurement_device_type 'Bruker AXS D8 Venture '
_diffrn_measurement_method 'profile data from \q/2\q scans'
_diffrn_radiation_type CuK\a
_diffrn_radiation_wavelength 1.54178
_diffrn_reflns_av_R_equivalents 0.0815
_diffrn_reflns_av_unetI/netI 0.0391
_diffrn_reflns_Laue_measured_fraction_full 0.999
_diffrn_reflns_Laue_measured_fraction_max 0.998
_diffrn_reflns_limit_h_max 13
_diffrn_reflns_limit_h_min -13
_diffrn_reflns_limit_k_max 15
_diffrn_reflns_limit_k_min -15
_diffrn_reflns_limit_l_max 39
_diffrn_reflns_limit_l_min -36
_diffrn_reflns_number 61356
_diffrn_reflns_point_group_measured_fraction_full 0.999
_diffrn_reflns_point_group_measured_fraction_max 0.998
_diffrn_reflns_theta_full 67.679
_diffrn_reflns_theta_max 74.563
_diffrn_reflns_theta_min 2.837
_exptl_absorpt_coefficient_mu 5.276
_exptl_absorpt_correction_T_max 0.615
_exptl_absorpt_correction_T_min 0.372
_exptl_absorpt_correction_type multi-scan
_exptl_absorpt_process_details Sadabs
_exptl_crystal_colour yellow
_exptl_crystal_density_diffrn 1.488
_exptl_crystal_description 'prism frag'
_exptl_crystal_F_000 1928
_exptl_crystal_size_max 0.234
_exptl_crystal_size_mid 0.120
_exptl_crystal_size_min 0.102
_refine_diff_density_max 0.836
_refine_diff_density_min -0.395
_refine_diff_density_rms 0.076
_refine_ls_extinction_method none
_refine_ls_goodness_of_fit_ref 1.063
_refine_ls_hydrogen_treatment constr
_refine_ls_matrix_type full
_refine_ls_number_parameters 517
_refine_ls_number_reflns 8612
_refine_ls_number_restraints 0
_refine_ls_restrained_S_all 1.063
_refine_ls_R_factor_all 0.0485
_refine_ls_R_factor_gt 0.0349
_refine_ls_shift/su_max 0.001
_refine_ls_shift/su_mean 0.000
_refine_ls_structure_factor_coef Fsqd
_refine_ls_weighting_details 'w=1/[\s^2^(Fo^2^)+(0.0258P)^2^+4.0914P] where P=(Fo^2^+2Fc^2^)/3'
_refine_ls_weighting_scheme calc
_refine_ls_wR_factor_gt 0.0715
_refine_ls_wR_factor_ref 0.0764
_reflns_Friedel_coverage 0.000
_reflns_number_gt 7095
_reflns_number_total 8612
_reflns_threshold_expression 'I > 2\s(I)'
_cod_data_source_file d6dt00915h2.cif
_cod_data_source_block RuGa
_cod_original_sg_symbol_H-M 'P 21/n'
_cod_database_code 7721168
_shelx_space_group_comment
;
The symmetry employed for this shelxl refinement is uniquely defined
by the following loop, which should always be used as a source of
symmetry information in preference to the above space-group names.
They are only intended as comments.
;
_shelx_estimated_absorpt_t_min 0.372
_shelx_estimated_absorpt_t_max 0.615

loop_
_space_group_symop_operation_xyz
'x, y, z'
'-x+1/2, y+1/2, -z+1/2'
'-x, -y, -z'
'x-1/2, -y-1/2, z-1/2'

loop_
_atom_site_label
_atom_site_type_symbol
_atom_site_fract_x
_atom_site_fract_y
_atom_site_fract_z
_atom_site_U_iso_or_equiv
_atom_site_adp_type
_atom_site_occupancy
_atom_site_site_symmetry_order
_atom_site_calc_flag
_atom_site_refinement_flags_posn
_atom_site_refinement_flags_adp
_atom_site_refinement_flags_occupancy
_atom_site_disorder_assembly
_atom_site_disorder_group
Ru1 Ru 0.52093(2) 0.38419(2) 0.38954(2) 0.01885(6) Uani 1 1 d . . . . .
P1 P 0.50963(7) 0.19376(6) 0.38230(2) 0.02232(15) Uani 1 1 d . . . . .
P2 P 0.60708(7) 0.42421(6) 0.32943(2) 0.02050(14) Uani 1 1 d . . . . .
N1 N 0.3107(2) 0.54357(19) 0.43553(7) 0.0224(5) Uani 1 1 d . . . . .
C52 C 0.3426(3) 0.3990(3) 0.35010(9) 0.0270(6) Uani 1 1 d . . . . .
H52A H 0.280033 0.405508 0.368515 0.040 Uiso 1 1 calc R U . . .
H52B H 0.326127 0.333927 0.331883 0.040 Uiso 1 1 calc R U . . .
H52C H 0.340747 0.464427 0.331986 0.040 Uiso 1 1 calc R U . . .
C1 C 0.2557(3) 0.4617(2) 0.45675(9) 0.0250(6) Uani 1 1 d . . . . .
C2 C 0.1362(3) 0.4583(3) 0.46567(10) 0.0295(7) Uani 1 1 d . . . . .
H2 H 0.078819 0.514379 0.455721 0.035 Uiso 1 1 calc R U . . .
C3 C 0.1041(3) 0.3719(3) 0.48914(11) 0.0352(7) Uani 1 1 d . . . . .
H3 H 0.023066 0.368796 0.495343 0.042 Uiso 1 1 calc R U . . .
C4 C 0.1857(4) 0.2887(3) 0.50419(11) 0.0381(8) Uani 1 1 d . . . . .
H4 H 0.160506 0.230843 0.520874 0.046 Uiso 1 1 calc R U . . .
C5 C 0.3042(3) 0.2896(3) 0.49494(10) 0.0331(7) Uani 1 1 d . . . . .
H5 H 0.360429 0.232877 0.505103 0.040 Uiso 1 1 calc R U . . .
C6 C 0.3386(3) 0.3754(2) 0.47046(9) 0.0249(6) Uani 1 1 d . . . . .
C7 C 0.4518(3) 0.4055(2) 0.45635(9) 0.0239(6) Uani 1 1 d . . . . .
C8 C 0.5700(3) 0.3601(3) 0.46232(9) 0.0267(6) Uani 1 1 d . . . . .
H8 H 0.584627 0.289569 0.474904 0.032 Uiso 1 1 calc R U . . .
C9 C 0.6668(3) 0.4197(3) 0.44952(9) 0.0260(6) Uani 1 1 d . . . . .
H9 H 0.748984 0.395090 0.457139 0.031 Uiso 1 1 calc R U . . .
C10 C 0.6401(3) 0.5158(2) 0.42537(9) 0.0253(6) Uani 1 1 d . . . . .
H10 H 0.704839 0.552897 0.415069 0.030 Uiso 1 1 calc R U . . .
C11 C 0.5202(3) 0.5593(2) 0.41585(9) 0.0233(6) Uani 1 1 d . . . . .
H11 H 0.502324 0.619313 0.396649 0.028 Uiso 1 1 calc R U . . .
C12 C 0.4276(3) 0.5112(2) 0.43568(8) 0.0209(6) Uani 1 1 d . . . . .
C14 C 0.3941(3) 0.1339(2) 0.41117(9) 0.0265(6) Uani 1 1 d . . . . .
C15 C 0.2727(3) 0.1656(3) 0.39976(10) 0.0314(7) Uani 1 1 d . . . . .
H15 H 0.252111 0.222744 0.379394 0.038 Uiso 1 1 calc R U . . .
C16 C 0.1801(3) 0.1146(3) 0.41786(11) 0.0362(7) Uani 1 1 d . . . . .
H16 H 0.096846 0.134257 0.408475 0.043 Uiso 1 1 calc R U . . .
C17 C 0.2088(3) 0.0371(3) 0.44877(11) 0.0368(8) Uani 1 1 d . . . . .
H17 H 0.145800 0.002615 0.460952 0.044 Uiso 1 1 calc R U . . .
C18 C 0.3290(4) 0.0088(3) 0.46237(11) 0.0405(8) Uani 1 1 d . . . . .
H18 H 0.349087 -0.043608 0.484674 0.049 Uiso 1 1 calc R U . . .
C19 C 0.4213(3) 0.0560(3) 0.44383(10) 0.0338(7) Uani 1 1 d . . . . .
H19 H 0.504079 0.035265 0.453447 0.041 Uiso 1 1 calc R U . . .
C20 C 0.4713(3) 0.1284(2) 0.32895(9) 0.0271(6) Uani 1 1 d . . . . .
C21 C 0.3549(3) 0.0907(3) 0.31110(11) 0.0382(8) Uani 1 1 d . . . . .
H21 H 0.289427 0.096252 0.326970 0.046 Uiso 1 1 calc R U . . .
C22 C 0.3341(4) 0.0452(3) 0.27029(12) 0.0519(11) Uani 1 1 d . . . . .
H22 H 0.253893 0.022068 0.258017 0.062 Uiso 1 1 calc R U . . .
C23 C 0.4287(5) 0.0331(3) 0.24741(12) 0.0561(12) Uani 1 1 d . . . . .
H23 H 0.414237 0.000068 0.219795 0.067 Uiso 1 1 calc R U . . .
C24 C 0.5446(4) 0.0692(3) 0.26469(12) 0.0470(10) Uani 1 1 d . . . . .
H24 H 0.609799 0.061981 0.248777 0.056 Uiso 1 1 calc R U . . .
C25 C 0.5662(3) 0.1159(3) 0.30525(11) 0.0350(7) Uani 1 1 d . . . . .
H25 H 0.646488 0.139663 0.317084 0.042 Uiso 1 1 calc R U . . .
C26 C 0.6467(3) 0.1113(3) 0.40278(10) 0.0279(6) Uani 1 1 d . . . . .
C27 C 0.6431(3) -0.0030(3) 0.39710(12) 0.0388(8) Uani 1 1 d . . . . .
H27 H 0.570244 -0.037143 0.382962 0.047 Uiso 1 1 calc R U . . .
C28 C 0.7451(4) -0.0658(3) 0.41197(12) 0.0442(9) Uani 1 1 d . . . . .
H28 H 0.741497 -0.143109 0.408315 0.053 Uiso 1 1 calc R U . . .
C29 C 0.8523(3) -0.0174(3) 0.43211(12) 0.0393(8) Uani 1 1 d . . . . .
H29 H 0.922974 -0.060896 0.441428 0.047 Uiso 1 1 calc R U . . .
C30 C 0.8560(3) 0.0943(3) 0.43861(11) 0.0365(8) Uani 1 1 d . . . . .
H30 H 0.928490 0.127717 0.453421 0.044 Uiso 1 1 calc R U . . .
C31 C 0.7540(3) 0.1578(3) 0.42353(10) 0.0296(7) Uani 1 1 d . . . . .
H31 H 0.758186 0.234921 0.427576 0.036 Uiso 1 1 calc R U . . .
C32 C 0.6379(3) 0.5730(2) 0.32659(9) 0.0261(6) Uani 1 1 d . . . . .
C33 C 0.7541(3) 0.6171(3) 0.32946(10) 0.0338(7) Uani 1 1 d . . . . .
H33 H 0.823808 0.570553 0.334888 0.041 Uiso 1 1 calc R U . . .
C34 C 0.7697(4) 0.7295(3) 0.32444(12) 0.0420(9) Uani 1 1 d . . . . .
H34 H 0.849972 0.758688 0.326326 0.050 Uiso 1 1 calc R U . . .
C35 C 0.6705(4) 0.7983(3) 0.31681(12) 0.0420(9) Uani 1 1 d . . . . .
H35 H 0.681994 0.874749 0.313428 0.050 Uiso 1 1 calc R U . . .
C36 C 0.5538(4) 0.7557(3) 0.31408(11) 0.0416(9) Uani 1 1 d . . . . .
H36 H 0.484862 0.803142 0.308945 0.050 Uiso 1 1 calc R U . . .
C37 C 0.5366(3) 0.6434(3) 0.31881(10) 0.0332(7) Uani 1 1 d . . . . .
H37 H 0.456112 0.614636 0.316748 0.040 Uiso 1 1 calc R U . . .
C38 C 0.7584(3) 0.3636(2) 0.32848(9) 0.0229(6) Uani 1 1 d . . . . .
C39 C 0.8493(3) 0.3720(3) 0.36500(10) 0.0280(6) Uani 1 1 d . . . . .
H39 H 0.831277 0.407944 0.389885 0.034 Uiso 1 1 calc R U . . .
C40 C 0.9645(3) 0.3289(3) 0.36528(11) 0.0340(7) Uani 1 1 d . . . . .
H40 H 1.025770 0.336442 0.390065 0.041 Uiso 1 1 calc R U . . .
C41 C 0.9911(3) 0.2748(3) 0.32959(12) 0.0389(8) Uani 1 1 d . . . . .
H41 H 1.070604 0.245414 0.329700 0.047 Uiso 1 1 calc R U . . .
C42 C 0.9027(3) 0.2638(3) 0.29415(12) 0.0406(8) Uani 1 1 d . . . . .
H42 H 0.920523 0.224655 0.269939 0.049 Uiso 1 1 calc R U . . .
C43 C 0.7874(3) 0.3088(3) 0.29302(10) 0.0310(7) Uani 1 1 d . . . . .
H43 H 0.727689 0.302090 0.267779 0.037 Uiso 1 1 calc R U . . .
C44 C 0.5324(3) 0.4103(2) 0.27254(9) 0.0250(6) Uani 1 1 d . . . . .
C45 C 0.4361(3) 0.3394(3) 0.25889(10) 0.0298(7) Uani 1 1 d . . . . .
H45 H 0.405288 0.294516 0.279222 0.036 Uiso 1 1 calc R U . . .
C46 C 0.3838(3) 0.3332(3) 0.21565(11) 0.0383(8) Uani 1 1 d . . . . .
H46 H 0.316985 0.284859 0.206771 0.046 Uiso 1 1 calc R U . . .
C47 C 0.4287(4) 0.3970(3) 0.18561(11) 0.0418(9) Uani 1 1 d . . . . .
H47 H 0.392333 0.393153 0.156180 0.050 Uiso 1 1 calc R U . . .
C48 C 0.5256(4) 0.4658(3) 0.19844(11) 0.0422(9) Uani 1 1 d . . . . .
H48 H 0.557510 0.508653 0.177766 0.051 Uiso 1 1 calc R U . . .
C49 C 0.5775(3) 0.4731(3) 0.24143(10) 0.0363(8) Uani 1 1 d . . . . .
H49 H 0.644617 0.521323 0.249954 0.044 Uiso 1 1 calc R U . . .
Ga1 Ga 0.22449(3) 0.67724(3) 0.41005(2) 0.02538(9) Uani 1 1 d . . . . .
Cl1 Cl 0.15767(8) 0.75060(6) 0.46820(3) 0.03582(18) Uani 1 1 d . . . . .
C50 C 0.3415(3) 0.7836(3) 0.39328(12) 0.0353(7) Uani 1 1 d . . . . .
H50A H 0.366542 0.759935 0.366404 0.053 Uiso 1 1 calc R U . . .
H50B H 0.413732 0.788100 0.415893 0.053 Uiso 1 1 calc R U . . .
H50C H 0.302526 0.855852 0.389186 0.053 Uiso 1 1 calc R U . . .
C51 C 0.0786(4) 0.6259(3) 0.37079(12) 0.0471(9) Uani 1 1 d . . . . .
H51A H 0.077699 0.657848 0.342283 0.071 Uiso 1 1 calc R U . . .
H51B H 0.004692 0.648342 0.381761 0.071 Uiso 1 1 calc R U . . .
H51C H 0.080747 0.545748 0.368742 0.071 Uiso 1 1 calc R U . . .

loop_
_atom_site_aniso_label
_atom_site_aniso_U_11
_atom_site_aniso_U_22
_atom_site_aniso_U_33
_atom_site_aniso_U_23
_atom_site_aniso_U_13
_atom_site_aniso_U_12
Ru1 0.02094(10) 0.01790(10) 0.01770(10) -0.00172(8) 0.00326(7) 0.00070(8)
P1 0.0251(4) 0.0188(3) 0.0229(3) -0.0020(3) 0.0035(3) 0.0000(3)
P2 0.0226(3) 0.0195(3) 0.0194(3) -0.0006(3) 0.0036(3) 0.0003(3)
N1 0.0284(13) 0.0202(12) 0.0202(11) -0.0021(9) 0.0093(9) 0.0008(10)
C52 0.0244(14) 0.0282(16) 0.0274(14) -0.0001(12) 0.0017(11) 0.0014(12)
C1 0.0331(16) 0.0214(14) 0.0222(14) -0.0051(11) 0.0097(12) -0.0018(12)
C2 0.0331(17) 0.0309(16) 0.0267(15) -0.0049(13) 0.0110(13) 0.0014(13)
C3 0.0382(18) 0.0341(18) 0.0374(17) -0.0093(14) 0.0186(14) -0.0101(15)
C4 0.059(2) 0.0274(17) 0.0345(17) 0.0013(14) 0.0260(16) -0.0100(16)
C5 0.054(2) 0.0227(15) 0.0248(15) 0.0016(12) 0.0134(14) -0.0004(14)
C6 0.0352(16) 0.0195(14) 0.0214(13) -0.0016(11) 0.0086(11) -0.0010(12)
C7 0.0336(16) 0.0217(15) 0.0170(13) -0.0024(11) 0.0062(11) 0.0003(12)
C8 0.0338(16) 0.0262(16) 0.0192(13) -0.0021(11) 0.0020(11) 0.0060(12)
C9 0.0253(15) 0.0294(16) 0.0216(14) -0.0081(12) -0.0014(11) 0.0031(12)
C10 0.0296(16) 0.0238(15) 0.0233(14) -0.0075(11) 0.0064(11) -0.0039(12)
C11 0.0310(15) 0.0180(14) 0.0219(14) -0.0012(11) 0.0074(11) -0.0024(11)
C12 0.0276(15) 0.0183(13) 0.0174(13) -0.0026(10) 0.0055(11) -0.0011(11)
C14 0.0335(16) 0.0212(15) 0.0248(14) -0.0023(11) 0.0048(12) -0.0024(12)
C15 0.0343(17) 0.0281(16) 0.0337(17) 0.0068(13) 0.0112(13) 0.0008(13)
C16 0.0330(17) 0.0390(19) 0.0389(18) 0.0035(15) 0.0124(14) 0.0011(15)
C17 0.042(2) 0.0322(18) 0.0385(18) -0.0025(14) 0.0149(15) -0.0127(15)
C18 0.060(2) 0.0270(17) 0.0347(18) 0.0084(14) 0.0074(16) -0.0100(16)
C19 0.0384(18) 0.0293(17) 0.0320(17) 0.0035(13) 0.0009(13) -0.0051(14)
C20 0.0354(16) 0.0189(14) 0.0270(14) -0.0008(12) 0.0054(12) -0.0016(12)
C21 0.043(2) 0.041(2) 0.0308(17) -0.0036(14) 0.0064(14) -0.0166(16)
C22 0.071(3) 0.051(2) 0.0319(19) -0.0058(17) 0.0013(18) -0.029(2)
C23 0.108(4) 0.033(2) 0.0278(18) -0.0103(15) 0.015(2) -0.015(2)
C24 0.077(3) 0.0339(19) 0.0355(19) -0.0012(15) 0.0244(19) 0.0098(19)
C25 0.0447(19) 0.0269(16) 0.0355(17) 0.0027(14) 0.0132(14) 0.0052(15)
C26 0.0298(15) 0.0232(15) 0.0299(15) -0.0007(12) 0.0030(12) 0.0045(13)
C27 0.045(2) 0.0238(16) 0.0434(19) -0.0047(14) -0.0043(15) 0.0040(15)
C28 0.056(2) 0.0237(17) 0.049(2) -0.0026(15) -0.0018(17) 0.0117(16)
C29 0.0355(19) 0.0330(18) 0.049(2) 0.0041(15) 0.0049(15) 0.0140(15)
C30 0.0248(16) 0.042(2) 0.0424(18) -0.0026(15) 0.0048(13) 0.0030(14)
C31 0.0298(16) 0.0250(15) 0.0358(17) -0.0022(13) 0.0105(13) 0.0002(13)
C32 0.0352(17) 0.0234(14) 0.0218(14) -0.0006(11) 0.0103(12) 0.0004(12)
C33 0.0391(18) 0.0261(16) 0.0354(17) 0.0015(14) 0.0034(13) -0.0044(14)
C34 0.051(2) 0.0306(19) 0.044(2) 0.0030(15) 0.0068(16) -0.0107(16)
C35 0.065(3) 0.0216(16) 0.043(2) 0.0044(14) 0.0184(18) -0.0029(16)
C36 0.062(2) 0.0289(17) 0.0397(19) 0.0107(15) 0.0256(17) 0.0152(17)
C37 0.0408(19) 0.0282(17) 0.0341(17) 0.0071(13) 0.0167(14) 0.0055(14)
C38 0.0248(14) 0.0192(14) 0.0258(14) 0.0016(11) 0.0073(11) -0.0001(11)
C39 0.0283(15) 0.0273(16) 0.0286(15) -0.0025(12) 0.0054(12) 0.0012(13)
C40 0.0280(16) 0.0327(17) 0.0394(18) -0.0010(14) 0.0006(13) 0.0035(13)
C41 0.0290(17) 0.041(2) 0.047(2) -0.0022(16) 0.0089(15) 0.0106(15)
C42 0.044(2) 0.043(2) 0.0380(18) -0.0076(16) 0.0149(15) 0.0120(16)
C43 0.0330(17) 0.0325(17) 0.0271(15) -0.0042(13) 0.0041(13) 0.0038(13)
C44 0.0305(15) 0.0244(15) 0.0195(13) -0.0017(11) 0.0029(11) 0.0040(12)
C45 0.0313(16) 0.0286(16) 0.0293(16) -0.0044(13) 0.0044(12) 0.0056(13)
C46 0.0396(19) 0.0397(19) 0.0322(17) -0.0114(15) -0.0040(14) 0.0023(15)
C47 0.058(2) 0.039(2) 0.0242(16) -0.0039(14) -0.0044(15) 0.0134(17)
C48 0.064(3) 0.037(2) 0.0248(16) 0.0060(14) 0.0074(16) 0.0049(18)
C49 0.046(2) 0.0352(18) 0.0271(16) 0.0001(13) 0.0047(14) -0.0010(15)
Ga1 0.0282(2) 0.02222(18) 0.02589(19) 0.00202(14) 0.00513(14) 0.00042(15)
Cl1 0.0451(5) 0.0259(4) 0.0414(4) 0.0000(3) 0.0215(3) 0.0031(3)
C50 0.0398(19) 0.0228(16) 0.0472(19) 0.0069(14) 0.0186(15) 0.0017(14)
C51 0.048(2) 0.045(2) 0.0409(19) 0.0075(17) -0.0143(16) -0.0121(18)

loop_
_atom_type_symbol
_atom_type_description
_atom_type_scat_dispersion_real
_atom_type_scat_dispersion_imag
_atom_type_scat_source
C C 0.0181 0.0091 'International Tables Vol C Tables 4.2.6.8 and 6.1.1.4'
H H 0.0000 0.0000 'International Tables Vol C Tables 4.2.6.8 and 6.1.1.4'
Cl Cl 0.3639 0.7018 'International Tables Vol C Tables 4.2.6.8 and 6.1.1.4'
Ga Ga -1.2846 0.7763 'International Tables Vol C Tables 4.2.6.8 and 6.1.1.4'
N N 0.0311 0.0180 'International Tables Vol C Tables 4.2.6.8 and 6.1.1.4'
P P 0.2955 0.4335 'International Tables Vol C Tables 4.2.6.8 and 6.1.1.4'
Ru Ru 0.0552 3.2960 'International Tables Vol C Tables 4.2.6.8 and 6.1.1.4'

loop_
_geom_angle_atom_site_label_1
_geom_angle_atom_site_label_2
_geom_angle_atom_site_label_3
_geom_angle
_geom_angle_site_symmetry_1
_geom_angle_site_symmetry_3
_geom_angle_publ_flag
C52 Ru1 C10 129.09(11) . . ?
C52 Ru1 C8 129.05(11) . . ?
C10 Ru1 C8 64.42(11) . . ?
C52 Ru1 C11 94.17(11) . . ?
C10 Ru1 C11 36.18(11) . . ?
C8 Ru1 C11 76.73(11) . . ?
C52 Ru1 C9 154.39(11) . . ?
C10 Ru1 C9 35.72(11) . . ?
C8 Ru1 C9 35.62(11) . . ?
C11 Ru1 C9 64.74(11) . . ?
C52 Ru1 P2 88.36(8) . . ?
C10 Ru1 P2 88.56(8) . . ?
C8 Ru1 P2 142.12(8) . . ?
C11 Ru1 P2 97.34(7) . . ?
C9 Ru1 P2 107.79(8) . . ?
C52 Ru1 P1 89.90(9) . . ?
C10 Ru1 P1 140.68(8) . . ?
C8 Ru1 P1 88.29(8) . . ?
C11 Ru1 P1 163.51(7) . . ?
C9 Ru1 P1 106.54(8) . . ?
P2 Ru1 P1 98.75(3) . . ?
C52 Ru1 C7 95.96(11) . . ?
C10 Ru1 C7 74.04(10) . . ?
C8 Ru1 C7 34.95(10) . . ?
C11 Ru1 C7 63.57(10) . . ?
C9 Ru1 C7 62.40(10) . . ?
P2 Ru1 C7 160.63(7) . . ?
P1 Ru1 C7 100.13(7) . . ?
C52 Ru1 C12 81.69(10) . . ?
C10 Ru1 C12 61.64(10) . . ?
C8 Ru1 C12 62.64(10) . . ?
C11 Ru1 C12 34.33(9) . . ?
C9 Ru1 C12 72.70(10) . . ?
P2 Ru1 C12 128.50(7) . . ?
P1 Ru1 C12 131.38(7) . . ?
C7 Ru1 C12 34.74(9) . . ?
C14 P1 C26 102.03(14) . . ?
C14 P1 C20 102.02(14) . . ?
C26 P1 C20 97.70(14) . . ?
C14 P1 Ru1 112.11(10) . . ?
C26 P1 Ru1 118.73(10) . . ?
C20 P1 Ru1 121.24(10) . . ?
C38 P2 C32 102.59(14) . . ?
C38 P2 C44 101.92(13) . . ?
C32 P2 C44 95.65(13) . . ?
C38 P2 Ru1 115.53(9) . . ?
C32 P2 Ru1 110.55(9) . . ?
C44 P2 Ru1 126.67(10) . . ?
C12 N1 C1 106.5(2) . . ?
C12 N1 Ga1 129.38(19) . . ?
C1 N1 Ga1 124.1(2) . . ?
Ru1 C52 H52A 109.5 . . ?
Ru1 C52 H52B 109.5 . . ?
H52A C52 H52B 109.5 . . ?
Ru1 C52 H52C 109.5 . . ?
H52A C52 H52C 109.5 . . ?
H52B C52 H52C 109.5 . . ?
N1 C1 C2 128.4(3) . . ?
N1 C1 C6 111.5(3) . . ?
C2 C1 C6 120.2(3) . . ?
C3 C2 C1 118.2(3) . . ?
C3 C2 H2 120.9 . . ?
C1 C2 H2 120.9 . . ?
C2 C3 C4 122.3(3) . . ?
C2 C3 H3 118.8 . . ?
C4 C3 H3 118.8 . . ?
C3 C4 C5 120.3(3) . . ?
C3 C4 H4 119.9 . . ?
C5 C4 H4 119.9 . . ?
C4 C5 C6 118.6(3) . . ?
C4 C5 H5 120.7 . . ?
C6 C5 H5 120.7 . . ?
C5 C6 C1 120.4(3) . . ?
C5 C6 C7 133.9(3) . . ?
C1 C6 C7 105.5(3) . . ?
C8 C7 C6 134.0(3) . . ?
C8 C7 C12 120.6(3) . . ?
C6 C7 C12 105.1(3) . . ?
C8 C7 Ru1 69.16(16) . . ?
C6 C7 Ru1 132.1(2) . . ?
C12 C7 Ru1 76.13(15) . . ?
C7 C8 C9 119.6(3) . . ?
C7 C8 Ru1 75.89(16) . . ?
C9 C8 Ru1 73.08(16) . . ?
C7 C8 H8 120.2 . . ?
C9 C8 H8 120.2 . . ?
Ru1 C8 H8 122.1 . . ?
C10 C9 C8 119.1(3) . . ?
C10 C9 Ru1 69.95(16) . . ?
C8 C9 Ru1 71.30(16) . . ?
C10 C9 H9 120.4 . . ?
C8 C9 H9 120.4 . . ?
Ru1 C9 H9 130.9 . . ?
C9 C10 C11 122.3(3) . . ?
C9 C10 Ru1 74.33(17) . . ?
C11 C10 Ru1 73.28(17) . . ?
C9 C10 H10 118.9 . . ?
C11 C10 H10 118.9 . . ?
Ru1 C10 H10 125.3 . . ?
C10 C11 C12 118.3(3) . . ?
C10 C11 Ru1 70.54(16) . . ?
C12 C11 Ru1 79.69(17) . . ?
C10 C11 H11 120.9 . . ?
C12 C11 H11 120.9 . . ?
Ru1 C11 H11 119.9 . . ?
N1 C12 C11 129.9(3) . . ?
N1 C12 C7 111.4(2) . . ?
C11 C12 C7 118.4(3) . . ?
N1 C12 Ru1 132.54(19) . . ?
C11 C12 Ru1 65.98(15) . . ?
C7 C12 Ru1 69.13(15) . . ?
C15 C14 C19 117.4(3) . . ?
C15 C14 P1 118.9(2) . . ?
C19 C14 P1 123.7(3) . . ?
C14 C15 C16 120.9(3) . . ?
C14 C15 H15 119.6 . . ?
C16 C15 H15 119.6 . . ?
C17 C16 C15 120.2(3) . . ?
C17 C16 H16 119.9 . . ?
C15 C16 H16 119.9 . . ?
C16 C17 C18 119.9(3) . . ?
C16 C17 H17 120.1 . . ?
C18 C17 H17 120.1 . . ?
C17 C18 C19 120.5(3) . . ?
C17 C18 H18 119.7 . . ?
C19 C18 H18 119.7 . . ?
C18 C19 C14 120.8(3) . . ?
C18 C19 H19 119.6 . . ?
C14 C19 H19 119.6 . . ?
C21 C20 C25 118.3(3) . . ?
C21 C20 P1 124.5(2) . . ?
C25 C20 P1 117.2(2) . . ?
C22 C21 C20 120.3(4) . . ?
C22 C21 H21 119.8 . . ?
C20 C21 H21 119.8 . . ?
C23 C22 C21 120.6(4) . . ?
C23 C22 H22 119.7 . . ?
C21 C22 H22 119.7 . . ?
C22 C23 C24 119.8(3) . . ?
C22 C23 H23 120.1 . . ?
C24 C23 H23 120.1 . . ?
C23 C24 C25 120.1(4) . . ?
C23 C24 H24 120.0 . . ?
C25 C24 H24 120.0 . . ?
C24 C25 C20 120.8(4) . . ?
C24 C25 H25 119.6 . . ?
C20 C25 H25 119.6 . . ?
C31 C26 C27 118.2(3) . . ?
C31 C26 P1 122.3(2) . . ?
C27 C26 P1 119.5(3) . . ?
C28 C27 C26 120.3(3) . . ?
C28 C27 H27 119.9 . . ?
C26 C27 H27 119.9 . . ?
C27 C28 C29 120.6(3) . . ?
C27 C28 H28 119.7 . . ?
C29 C28 H28 119.7 . . ?
C30 C29 C28 119.6(3) . . ?
C30 C29 H29 120.2 . . ?
C28 C29 H29 120.2 . . ?
C29 C30 C31 120.0(3) . . ?
C29 C30 H30 120.0 . . ?
C31 C30 H30 120.0 . . ?
C26 C31 C30 121.4(3) . . ?
C26 C31 H31 119.3 . . ?
C30 C31 H31 119.3 . . ?
C33 C32 C37 118.7(3) . . ?
C33 C32 P2 123.7(2) . . ?
C37 C32 P2 117.4(2) . . ?
C32 C33 C34 120.4(3) . . ?
C32 C33 H33 119.8 . . ?
C34 C33 H33 119.8 . . ?
C35 C34 C33 120.8(4) . . ?
C35 C34 H34 119.6 . . ?
C33 C34 H34 119.6 . . ?
C34 C35 C36 119.5(3) . . ?
C34 C35 H35 120.2 . . ?
C36 C35 H35 120.2 . . ?
C35 C36 C37 120.4(3) . . ?
C35 C36 H36 119.8 . . ?
C37 C36 H36 119.8 . . ?
C36 C37 C32 120.1(3) . . ?
C36 C37 H37 119.9 . . ?
C32 C37 H37 119.9 . . ?
C43 C38 C39 117.9(3) . . ?
C43 C38 P2 122.9(2) . . ?
C39 C38 P2 119.2(2) . . ?
C40 C39 C38 120.9(3) . . ?
C40 C39 H39 119.6 . . ?
C38 C39 H39 119.6 . . ?
C39 C40 C41 120.1(3) . . ?
C39 C40 H40 120.0 . . ?
C41 C40 H40 120.0 . . ?
C42 C41 C40 119.8(3) . . ?
C42 C41 H41 120.1 . . ?
C40 C41 H41 120.1 . . ?
C41 C42 C43 120.8(3) . . ?
C41 C42 H42 119.6 . . ?
C43 C42 H42 119.6 . . ?
C42 C43 C38 120.5(3) . . ?
C42 C43 H43 119.7 . . ?
C38 C43 H43 119.7 . . ?
C45 C44 C49 118.0(3) . . ?
C45 C44 P2 123.6(2) . . ?
C49 C44 P2 118.4(2) . . ?
C44 C45 C46 120.7(3) . . ?
C44 C45 H45 119.6 . . ?
C46 C45 H45 119.6 . . ?
C47 C46 C45 120.3(3) . . ?
C47 C46 H46 119.9 . . ?
C45 C46 H46 119.9 . . ?
C48 C47 C46 119.7(3) . . ?
C48 C47 H47 120.1 . . ?
C46 C47 H47 120.1 . . ?
C47 C48 C49 120.3(3) . . ?
C47 C48 H48 119.8 . . ?
C49 C48 H48 119.8 . . ?
C48 C49 C44 120.9(3) . . ?
C48 C49 H49 119.6 . . ?
C44 C49 H49 119.6 . . ?
C51 Ga1 C50 123.24(16) . . ?
C51 Ga1 N1 106.32(14) . . ?
C50 Ga1 N1 110.90(12) . . ?
C51 Ga1 Cl1 106.91(14) . . ?
C50 Ga1 Cl1 106.01(11) . . ?
N1 Ga1 Cl1 101.22(7) . . ?
Ga1 C50 H50A 109.5 . . ?
Ga1 C50 H50B 109.5 . . ?
H50A C50 H50B 109.5 . . ?
Ga1 C50 H50C 109.5 . . ?
H50A C50 H50C 109.5 . . ?
H50B C50 H50C 109.5 . . ?
Ga1 C51 H51A 109.5 . . ?
Ga1 C51 H51B 109.5 . . ?
H51A C51 H51B 109.5 . . ?
Ga1 C51 H51C 109.5 . . ?
H51A C51 H51C 109.5 . . ?
H51B C51 H51C 109.5 . . ?

loop_
_geom_bond_atom_site_label_1
_geom_bond_atom_site_label_2
_geom_bond_distance
_geom_bond_site_symmetry_2
_geom_bond_publ_flag
Ru1 C52 2.157(3) . ?
Ru1 C10 2.258(3) . ?
Ru1 C8 2.291(3) . ?
Ru1 C11 2.293(3) . ?
Ru1 C9 2.314(3) . ?
Ru1 P2 2.3158(7) . ?
Ru1 P1 2.3359(7) . ?
Ru1 C7 2.378(3) . ?
Ru1 C12 2.470(3) . ?
P1 C14 1.842(3) . ?
P1 C26 1.844(3) . ?
P1 C20 1.848(3) . ?
P2 C38 1.835(3) . ?
P2 C32 1.853(3) . ?
P2 C44 1.856(3) . ?
N1 C12 1.351(4) . ?
N1 C1 1.398(4) . ?
N1 Ga1 1.990(2) . ?
C52 H52A 0.9800 . ?
C52 H52B 0.9800 . ?
C52 H52C 0.9800 . ?
C1 C2 1.399(4) . ?
C1 C6 1.415(4) . ?
C2 C3 1.370(5) . ?
C2 H2 0.9500 . ?
C3 C4 1.389(5) . ?
C3 H3 0.9500 . ?
C4 C5 1.390(5) . ?
C4 H4 0.9500 . ?
C5 C6 1.393(4) . ?
C5 H5 0.9500 . ?
C6 C7 1.446(4) . ?
C7 C8 1.404(4) . ?
C7 C12 1.450(4) . ?
C8 C9 1.409(4) . ?
C8 H8 0.9500 . ?
C9 C10 1.403(4) . ?
C9 H9 0.9500 . ?
C10 C11 1.414(4) . ?
C10 H10 0.9500 . ?
C11 C12 1.416(4) . ?
C11 H11 0.9500 . ?
C14 C15 1.386(4) . ?
C14 C19 1.397(4) . ?
C15 C16 1.401(5) . ?
C15 H15 0.9500 . ?
C16 C17 1.358(5) . ?
C16 H16 0.9500 . ?
C17 C18 1.371(5) . ?
C17 H17 0.9500 . ?
C18 C19 1.386(5) . ?
C18 H18 0.9500 . ?
C19 H19 0.9500 . ?
C20 C21 1.395(5) . ?
C20 C25 1.397(5) . ?
C21 C22 1.387(5) . ?
C21 H21 0.9500 . ?
C22 C23 1.377(6) . ?
C22 H22 0.9500 . ?
C23 C24 1.379(6) . ?
C23 H23 0.9500 . ?
C24 C25 1.386(5) . ?
C24 H24 0.9500 . ?
C25 H25 0.9500 . ?
C26 C31 1.379(4) . ?
C26 C27 1.406(4) . ?
C27 C28 1.379(5) . ?
C27 H27 0.9500 . ?
C28 C29 1.381(5) . ?
C28 H28 0.9500 . ?
C29 C30 1.378(5) . ?
C29 H29 0.9500 . ?
C30 C31 1.386(5) . ?
C30 H30 0.9500 . ?
C31 H31 0.9500 . ?
C32 C33 1.383(5) . ?
C32 C37 1.401(4) . ?
C33 C34 1.394(5) . ?
C33 H33 0.9500 . ?
C34 C35 1.370(5) . ?
C34 H34 0.9500 . ?
C35 C36 1.382(6) . ?
C35 H35 0.9500 . ?
C36 C37 1.394(5) . ?
C36 H36 0.9500 . ?
C37 H37 0.9500 . ?
C38 C43 1.388(4) . ?
C38 C39 1.401(4) . ?
C39 C40 1.378(4) . ?
C39 H39 0.9500 . ?
C40 C41 1.380(5) . ?
C40 H40 0.9500 . ?
C41 C42 1.364(5) . ?
C41 H41 0.9500 . ?
C42 C43 1.384(5) . ?
C42 H42 0.9500 . ?
C43 H43 0.9500 . ?
C44 C45 1.384(4) . ?
C44 C49 1.403(5) . ?
C45 C46 1.393(4) . ?
C45 H45 0.9500 . ?
C46 C47 1.383(5) . ?
C46 H46 0.9500 . ?
C47 C48 1.369(6) . ?
C47 H47 0.9500 . ?
C48 C49 1.386(5) . ?
C48 H48 0.9500 . ?
C49 H49 0.9500 . ?
Ga1 C51 1.966(3) . ?
Ga1 C50 1.968(3) . ?
Ga1 Cl1 2.2759(8) . ?
C50 H50A 0.9800 . ?
C50 H50B 0.9800 . ?
C50 H50C 0.9800 . ?
C51 H51A 0.9800 . ?
C51 H51B 0.9800 . ?
C51 H51C 0.9800 . ?
